data_2218224
loop_
_publ_author_name
'Lei, Jun-Tao'
'Jiang, Yan-Xia'
'Tao, Li-Yan'
'Huang, Shan-Shan'
'Zhang, Hou-Li'

_publ_section_title <i>N</i>'-(3-Ethoxy-2-hydroxybenzylidene)-3-hydroxynaphthalene-2-carbohydrazide
_journal_coeditor_code PV2080
_journal_issue 5
_journal_name_full 'Acta Crystallographica Section E'
_journal_page_first o909
_journal_paper_doi 10.1107/S1600536808010933
_journal_volume 64
_journal_year 2008
_chemical_formula_iupac 'C20 H18 N2 O4'
_chemical_formula_moiety 'C20 H18 N2 O4'
_chemical_formula_sum 'C20 H18 N2 O4'
_chemical_formula_weight 350.36
_chemical_name_systematic
;
N'-(3-Ethoxy-2-hydroxybenzylidene)-3-hydroxynaphthalene-2-carbohydrazide
;
_space_group_IT_number 15
_symmetry_cell_setting monoclinic
_symmetry_space_group_name_Hall '-C 2yc'
_symmetry_space_group_name_H-M 'C 1 2/c 1'
_atom_sites_solution_hydrogens geom
_atom_sites_solution_primary direct
_atom_sites_solution_secondary difmap
_audit_creation_method SHELXL-97
_cell_angle_alpha 90.00
_cell_angle_beta 100.658(10)
_cell_angle_gamma 90.00
_cell_formula_units_Z 8
_cell_length_a 28.420(15)
_cell_length_b 6.456(5)
_cell_length_c 18.800(14)
_cell_measurement_reflns_used 1359
_cell_measurement_temperature 298(2)
_cell_measurement_theta_max 24.3
_cell_measurement_theta_min 2.2
_cell_volume 3390(4)
_computing_cell_refinement 'SAINT (Bruker, 2000)'
_computing_data_collection 'SMART (Bruker, 2000)'
_computing_data_reduction 'SAINT (Bruker, 2000)'
_computing_molecular_graphics 'SHELXTL (Sheldrick, 2008)'
_computing_publication_material 'SHELXTL (Sheldrick, 2008)'
_computing_structure_refinement 'SHELXTL (Sheldrick, 2008)'
_computing_structure_solution 'SHELXTL (Sheldrick, 2008)'
_diffrn_ambient_temperature 298(2)
_diffrn_measured_fraction_theta_full 0.999
_diffrn_measured_fraction_theta_max 0.999
_diffrn_measurement_device_type 'Bruker SMART CCD area-detector'
_diffrn_measurement_method \w
_diffrn_radiation_monochromator graphite
_diffrn_radiation_source 'fine-focus sealed tube'
_diffrn_radiation_type MoK\a
_diffrn_radiation_wavelength 0.71073
_diffrn_reflns_av_R_equivalents 0.057
_diffrn_reflns_av_sigmaI/netI 0.122
_diffrn_reflns_limit_h_max 35
_diffrn_reflns_limit_h_min -35
_diffrn_reflns_limit_k_max 8
_diffrn_reflns_limit_k_min -8
_diffrn_reflns_limit_l_max 22
_diffrn_reflns_limit_l_min -23
_diffrn_reflns_number 13100
_diffrn_reflns_theta_full 26.5
_diffrn_reflns_theta_max 26.5
_diffrn_reflns_theta_min 1.5
_diffrn_standards_number 0
_exptl_absorpt_coefficient_mu 0.097
_exptl_absorpt_correction_T_max 0.974
_exptl_absorpt_correction_T_min 0.972
_exptl_absorpt_correction_type multi-scan
_exptl_absorpt_process_details '(SADABS; Bruker, 2000)'
_exptl_crystal_colour colorless
_exptl_crystal_density_diffrn 1.373
_exptl_crystal_density_method 'not measured'
_exptl_crystal_description block
_exptl_crystal_F_000 1472
_exptl_crystal_size_max 0.30
_exptl_crystal_size_mid 0.27
_exptl_crystal_size_min 0.27
_refine_diff_density_max 0.24
_refine_diff_density_min -0.19
_refine_ls_extinction_coef 0.0024(6)
_refine_ls_extinction_expression Fc^*^=kFc[1+0.001xFc^2^\l^3^/sin(2\q)]^-1/4^
_refine_ls_extinction_method 'SHELXTL (Sheldrick, 2008)'
_refine_ls_goodness_of_fit_ref 1.06
_refine_ls_hydrogen_treatment mixed
_refine_ls_matrix_type full
_refine_ls_number_parameters 242
_refine_ls_number_reflns 3503
_refine_ls_number_restraints 1
_refine_ls_restrained_S_all 1.06
_refine_ls_R_factor_all 0.102
_refine_ls_R_factor_gt 0.060
_refine_ls_shift/su_max_lt 0.001
_refine_ls_shift/su_mean 0.000
_refine_ls_structure_factor_coef Fsqd
_refine_ls_weighting_details 'calc w=1/[\s^2^(Fo^2^) + 0.1909P] where P=(Fo^2^+2Fc^2^)/3'
_refine_ls_weighting_scheme calc
_refine_ls_wR_factor_gt 0.151
_refine_ls_wR_factor_ref 0.178
_reflns_number_gt 2183
_reflns_number_total 3503
_reflns_threshold_expression I>2\s(I)
_cod_data_source_file pv2080.cif
_cod_data_source_block I
_cod_original_sg_symbol_H-M 'C 2/c'
_cod_database_code 2218224
_cod_database_fobs_code 2218224

loop_
_symmetry_equiv_pos_as_xyz
'x, y, z'
'-x, y, -z+1/2'
'x+1/2, y+1/2, z'
'-x+1/2, y+1/2, -z+1/2'
'-x, -y, -z'
'x, -y, z-1/2'
'-x+1/2, -y+1/2, -z'
'x+1/2, -y+1/2, z-1/2'

loop_
_atom_site_type_symbol
_atom_site_label
_atom_site_fract_x
_atom_site_fract_y
_atom_site_fract_z
_atom_site_U_iso_or_equiv
_atom_site_adp_type
_atom_site_calc_flag
_atom_site_refinement_flags
_atom_site_occupancy
O O1 1.00934(6) -0.1963(2) 0.34159(8) 0.0489(5) Uani d . 1
H H1 1.0059 -0.3211 0.3470 0.073 Uiso calc R 1
O O2 0.98937(6) 0.4267(2) 0.38501(9) 0.0528(5) Uani d . 1
O O3 0.88269(7) 0.6149(3) 0.24267(9) 0.0611(6) Uani d . 1
H H3 0.9039 0.5398 0.2644 0.092 Uiso calc R 1
O O4 0.81068(6) 0.8088(3) 0.16639(10) 0.0592(5) Uani d . 1
N N1 0.96591(7) 0.1590(3) 0.31039(10) 0.0396(5) Uani d D 1
N N2 0.93488(7) 0.2841(3) 0.26466(10) 0.0394(5) Uani d . 1
C C1 1.02434(7) 0.1001(3) 0.41996(11) 0.0336(5) Uani d . 1
C C2 1.03361(8) -0.1122(3) 0.40475(11) 0.0363(5) Uani d . 1
C C3 1.06657(8) -0.2231(3) 0.45120(13) 0.0405(6) Uani d . 1
H H3A 1.0734 -0.3580 0.4390 0.049 Uiso calc R 1
C C4 1.09062(8) -0.1396(3) 0.51714(12) 0.0377(5) Uani d . 1
C C5 1.12406(8) -0.2534(4) 0.56714(14) 0.0467(6) Uani d . 1
H H5 1.1314 -0.3888 0.5563 0.056 Uiso calc R 1
C C6 1.14561(9) -0.1678(4) 0.63087(14) 0.0502(6) Uani d . 1
H H6 1.1670 -0.2465 0.6635 0.060 Uiso calc R 1
C C7 1.13609(8) 0.0384(4) 0.64834(13) 0.0498(7) Uani d . 1
H H7 1.1516 0.0960 0.6917 0.060 Uiso calc R 1
C C8 1.10409(8) 0.1528(4) 0.60139(12) 0.0431(6) Uani d . 1
H H8 1.0976 0.2882 0.6133 0.052 Uiso calc R 1
C C9 1.08064(8) 0.0685(3) 0.53476(11) 0.0364(5) Uani d . 1
C C10 1.04759(8) 0.1814(3) 0.48433(12) 0.0372(5) Uani d . 1
H H10 1.0412 0.3179 0.4952 0.045 Uiso calc R 1
C C11 0.99190(8) 0.2416(3) 0.37086(12) 0.0365(5) Uani d . 1
C C12 0.91016(8) 0.2028(4) 0.20827(12) 0.0402(6) Uani d . 1
H H12 0.9147 0.0643 0.1977 0.048 Uiso calc R 1
C C13 0.87471(8) 0.3253(4) 0.16007(12) 0.0392(6) Uani d . 1
C C14 0.86145(8) 0.5211(4) 0.18082(12) 0.0426(6) Uani d . 1
C C15 0.82336(9) 0.6255(4) 0.13816(13) 0.0471(6) Uani d . 1
C C16 0.80210(9) 0.5426(4) 0.07255(13) 0.0562(7) Uani d . 1
H H16 0.7776 0.6148 0.0431 0.067 Uiso calc R 1
C C17 0.81680(9) 0.3529(4) 0.04985(14) 0.0566(7) Uani d . 1
H H17 0.8027 0.3001 0.0049 0.068 Uiso calc R 1
C C18 0.85201(8) 0.2431(4) 0.09359(13) 0.0465(6) Uani d . 1
H H18 0.8609 0.1134 0.0791 0.056 Uiso calc R 1
C C19 0.76647(9) 0.9005(4) 0.13279(16) 0.0612(8) Uani d . 1
H H19A 0.7413 0.7971 0.1251 0.073 Uiso calc R 1
H H19B 0.7694 0.9590 0.0863 0.073 Uiso calc R 1
C C20 0.75477(11) 1.0676(4) 0.18230(17) 0.0764(9) Uani d . 1
H H20A 0.7498 1.0067 0.2269 0.115 Uiso calc R 1
H H20B 0.7262 1.1384 0.1597 0.115 Uiso calc R 1
H H20C 0.7808 1.1643 0.1920 0.115 Uiso calc R 1
H H1A 0.9661(10) 0.0234(18) 0.2992(15) 0.080 Uiso d D 1

loop_
_atom_site_aniso_label
_atom_site_aniso_U_11
_atom_site_aniso_U_22
_atom_site_aniso_U_33
_atom_site_aniso_U_12
_atom_site_aniso_U_13
_atom_site_aniso_U_23
O1 0.0656(11) 0.0304(9) 0.0453(10) 0.0015(8) -0.0038(8) -0.0026(7)
O2 0.0653(12) 0.0272(9) 0.0598(11) 0.0042(8) -0.0043(9) 0.0031(8)
O3 0.0697(13) 0.0505(11) 0.0525(11) 0.0209(9) -0.0165(9) -0.0120(9)
O4 0.0558(11) 0.0509(11) 0.0628(12) 0.0186(8) -0.0098(9) -0.0038(9)
N1 0.0435(11) 0.0338(10) 0.0395(11) 0.0055(9) 0.0022(9) 0.0036(9)
N2 0.0412(11) 0.0362(11) 0.0388(11) 0.0058(8) 0.0020(9) 0.0052(9)
C1 0.0351(12) 0.0299(12) 0.0364(12) -0.0008(9) 0.0082(10) 0.0037(9)
C2 0.0409(13) 0.0313(12) 0.0365(12) -0.0030(10) 0.0066(10) 0.0005(10)
C3 0.0442(14) 0.0308(12) 0.0473(14) 0.0021(10) 0.0105(11) 0.0017(10)
C4 0.0351(12) 0.0369(13) 0.0422(13) 0.0013(10) 0.0099(10) 0.0020(10)
C5 0.0451(14) 0.0446(14) 0.0514(15) 0.0114(11) 0.0114(12) 0.0047(12)
C6 0.0422(14) 0.0616(17) 0.0448(15) 0.0093(12) 0.0029(12) 0.0051(12)
C7 0.0435(15) 0.0634(18) 0.0410(14) -0.0001(12) 0.0041(12) -0.0010(12)
C8 0.0463(14) 0.0407(13) 0.0430(14) -0.0013(11) 0.0098(11) -0.0030(11)
C9 0.0369(12) 0.0394(13) 0.0342(12) -0.0012(10) 0.0099(10) 0.0025(10)
C10 0.0442(13) 0.0275(11) 0.0413(13) -0.0002(10) 0.0113(11) 0.0009(10)
C11 0.0379(12) 0.0312(13) 0.0407(13) -0.0006(10) 0.0077(10) 0.0045(10)
C12 0.0438(14) 0.0388(13) 0.0395(13) 0.0073(10) 0.0118(11) -0.0009(10)
C13 0.0394(13) 0.0432(13) 0.0357(13) 0.0042(10) 0.0086(10) 0.0016(10)
C14 0.0427(14) 0.0478(15) 0.0349(12) 0.0048(11) 0.0009(11) 0.0013(11)
C15 0.0449(14) 0.0476(15) 0.0469(14) 0.0064(12) 0.0032(12) 0.0020(12)
C16 0.0531(17) 0.0645(18) 0.0455(15) 0.0097(13) -0.0052(12) 0.0103(13)
C17 0.0573(17) 0.0694(19) 0.0389(14) 0.0010(14) -0.0023(12) -0.0065(13)
C18 0.0496(15) 0.0490(15) 0.0418(14) 0.0010(12) 0.0106(12) -0.0036(11)
C19 0.0419(15) 0.0561(17) 0.081(2) 0.0104(12) -0.0009(14) 0.0025(15)
C20 0.0619(19) 0.066(2) 0.101(2) 0.0174(15) 0.0127(18) -0.0019(18)

loop_
_atom_type_symbol
_atom_type_description
_atom_type_scat_dispersion_real
_atom_type_scat_dispersion_imag
_atom_type_scat_source
C C 0.0033 0.0016 'International Tables Vol C Tables 4.2.6.8 and 6.1.1.4'
H H 0.0000 0.0000 'International Tables Vol C Tables 4.2.6.8 and 6.1.1.4'
N N 0.0061 0.0033 'International Tables Vol C Tables 4.2.6.8 and 6.1.1.4'
O O 0.0106 0.0060 'International Tables Vol C Tables 4.2.6.8 and 6.1.1.4'

loop_
_geom_angle_atom_site_label_1
_geom_angle_atom_site_label_2
_geom_angle_atom_site_label_3
_geom_angle
C2 O1 H1 109.5
C14 O3 H3 109.5
C15 O4 C19 117.36(19)
C11 N1 N2 118.96(19)
C11 N1 H1A 123.8(18)
N2 N1 H1A 117.1(18)
C12 N2 N1 118.05(19)
C10 C1 C2 117.73(19)
C10 C1 C11 117.0(2)
C2 C1 C11 125.3(2)
C3 C2 O1 121.6(2)
C3 C2 C1 120.3(2)
O1 C2 C1 118.02(19)
C2 C3 C4 121.9(2)
C2 C3 H3A 119.0
C4 C3 H3A 119.0
C3 C4 C5 123.0(2)
C3 C4 C9 118.7(2)
C5 C4 C9 118.3(2)
C6 C5 C4 120.9(2)
C6 C5 H5 119.6
C4 C5 H5 119.6
C5 C6 C7 121.0(2)
C5 C6 H6 119.5
C7 C6 H6 119.5
C8 C7 C6 119.7(2)
C8 C7 H7 120.2
C6 C7 H7 120.2
C7 C8 C9 120.9(2)
C7 C8 H8 119.5
C9 C8 H8 119.5
C10 C9 C8 122.9(2)
C10 C9 C4 117.9(2)
C8 C9 C4 119.2(2)
C1 C10 C9 123.3(2)
C1 C10 H10 118.4
C9 C10 H10 118.4
O2 C11 N1 121.5(2)
O2 C11 C1 121.1(2)
N1 C11 C1 117.43(19)
N2 C12 C13 120.4(2)
N2 C12 H12 119.8
C13 C12 H12 119.8
C14 C13 C18 119.3(2)
C14 C13 C12 120.6(2)
C18 C13 C12 120.0(2)
O3 C14 C13 123.1(2)
O3 C14 C15 117.0(2)
C13 C14 C15 119.8(2)
O4 C15 C16 125.3(2)
O4 C15 C14 115.2(2)
C16 C15 C14 119.5(2)
C15 C16 C17 120.8(2)
C15 C16 H16 119.6
C17 C16 H16 119.6
C18 C17 C16 120.0(2)
C18 C17 H17 120.0
C16 C17 H17 120.0
C17 C18 C13 120.3(2)
C17 C18 H18 119.8
C13 C18 H18 119.8
O4 C19 C20 107.5(2)
O4 C19 H19A 110.2
C20 C19 H19A 110.2
O4 C19 H19B 110.2
C20 C19 H19B 110.2
H19A C19 H19B 108.5
C19 C20 H20A 109.5
C19 C20 H20B 109.5
H20A C20 H20B 109.5
C19 C20 H20C 109.5
H20A C20 H20C 109.5
H20B C20 H20C 109.5

loop_
_geom_bond_atom_site_label_1
_geom_bond_atom_site_label_2
_geom_bond_distance
O1 C2 1.370(3)
O1 H1 0.8200
O2 C11 1.230(3)
O3 C14 1.350(3)
O3 H3 0.8200
O4 C15 1.372(3)
O4 C19 1.426(3)
N1 C11 1.346(3)
N1 N2 1.374(2)
N1 H1A 0.900(10)
N2 C12 1.272(3)
C1 C10 1.371(3)
C1 C2 1.434(3)
C1 C11 1.490(3)
C2 C3 1.360(3)
C3 C4 1.407(3)
C3 H3A 0.9300
C4 C5 1.413(3)
C4 C9 1.425(3)
C5 C6 1.358(3)
C5 H5 0.9300
C6 C7 1.409(4)
C6 H6 0.9300
C7 C8 1.362(3)
C7 H7 0.9300
C8 C9 1.414(3)
C8 H8 0.9300
C9 C10 1.408(3)
C10 H10 0.9300
C12 C13 1.457(3)
C12 H12 0.9300
C13 C14 1.395(3)
C13 C18 1.401(3)
C14 C15 1.396(3)
C15 C16 1.377(3)
C16 C17 1.387(4)
C16 H16 0.9300
C17 C18 1.369(3)
C17 H17 0.9300
C18 H18 0.9300
C19 C20 1.501(4)
C19 H19A 0.9700
C19 H19B 0.9700
C20 H20A 0.9600
C20 H20B 0.9600
C20 H20C 0.9600

loop_
_geom_hbond_atom_site_label_D
_geom_hbond_atom_site_label_H
_geom_hbond_atom_site_label_A
_geom_hbond_site_symmetry_A
_geom_hbond_distance_DH
_geom_hbond_distance_HA
_geom_hbond_distance_DA
_geom_hbond_angle_DHA
O1 H1 O2 1_545 0.82 1.87 2.661(3) 161
O3 H3 N2 . 0.82 1.87 2.589(3) 146
N1 H1A O1 . 0.900(10) 1.95(2) 2.619(3) 130(2)

loop_
_cod_related_entry_id
_cod_related_entry_database
_cod_related_entry_code
1 ChemSpider 21194538
